data_4511393
loop_
_publ_author_name
'Khrustalev, Victor N.'
'Sandhu, Bhupinder'
'Bentum, Samuel'
'Fonari, Alexandr'
'Krivoshein, Arcadius V.'
'Timofeeva, Tatiana V.'

_publ_section_title
;
 Absolute Configuration and Polymorphism of 2-Phenylbutyramide and
 \a-Methyl-\a-phenylsuccinimide
;
_journal_issue 7
_journal_name_full 'Crystal Growth &amp; Design'
_journal_page_first 3360
_journal_paper_doi 10.1021/cg500284q
_journal_volume 14
_journal_year 2014
_chemical_formula_moiety 'C11 H11 N O2'
_chemical_formula_sum 'C11 H11 N O2'
_chemical_formula_weight 189.21
_chemical_name_systematic
; 
 ? 
;
_space_group_IT_number 14
_symmetry_cell_setting monoclinic
_symmetry_space_group_name_Hall '-P 2ybc'
_symmetry_space_group_name_H-M 'P 1 21/c 1'
_atom_sites_solution_hydrogens difmap
_atom_sites_solution_primary direct
_atom_sites_solution_secondary difmap
_audit_creation_method SHELXL-97
_cell_angle_alpha 90.00
_cell_angle_beta 90.308(2)
_cell_angle_gamma 90.00
_cell_formula_units_Z 8
_cell_length_a 7.3699(9)
_cell_length_b 22.592(3)
_cell_length_c 11.7988(15)
_cell_measurement_reflns_used 8719
_cell_measurement_temperature 296(2)
_cell_measurement_theta_max 30.27
_cell_measurement_theta_min 2.50
_cell_volume 1964.5(4)
_computing_cell_refinement 'SAINT (Bruker, 2001)'
_computing_data_collection 'APEX2 (Bruker, 2005)'
_computing_data_reduction 'SAINT (Bruker, 2001)'
_computing_molecular_graphics 'SHELXTL (Sheldrick, 2008)'
_computing_publication_material 'SHELXTL (Sheldrick, 2008)'
_computing_structure_refinement 'SHELXTL (Sheldrick, 2008)'
_computing_structure_solution 'SHELXTL (Sheldrick, 2008)'
_diffrn_ambient_temperature 296(2)
_diffrn_measured_fraction_theta_full 0.995
_diffrn_measured_fraction_theta_max 0.995
_diffrn_measurement_device_type 'Bruker APEX-II CCD'
_diffrn_measurement_method '\f and \w scans'
_diffrn_radiation_monochromator graphite
_diffrn_radiation_source 'fine-focus sealed tube'
_diffrn_radiation_type MoK\a
_diffrn_radiation_wavelength 0.71073
_diffrn_reflns_av_R_equivalents 0.0223
_diffrn_reflns_av_sigmaI/netI 0.0199
_diffrn_reflns_limit_h_max 10
_diffrn_reflns_limit_h_min -10
_diffrn_reflns_limit_k_max 31
_diffrn_reflns_limit_k_min -31
_diffrn_reflns_limit_l_max 16
_diffrn_reflns_limit_l_min -16
_diffrn_reflns_number 25061
_diffrn_reflns_theta_full 30.00
_diffrn_reflns_theta_max 30.00
_diffrn_reflns_theta_min 0.90
_exptl_absorpt_coefficient_mu 0.089
_exptl_absorpt_correction_T_max 0.982
_exptl_absorpt_correction_T_min 0.974
_exptl_absorpt_correction_type multi-scan
_exptl_absorpt_process_details 'SADABS (Sheldrick, 2003)'
_exptl_crystal_colour colourless
_exptl_crystal_density_diffrn 1.280
_exptl_crystal_density_method 'not measured'
_exptl_crystal_description prism
_exptl_crystal_F_000 800
_exptl_crystal_size_max 0.30
_exptl_crystal_size_mid 0.20
_exptl_crystal_size_min 0.20
_refine_diff_density_max 0.251
_refine_diff_density_min -0.210
_refine_diff_density_rms 0.035
_refine_ls_extinction_method none
_refine_ls_goodness_of_fit_ref 1.002
_refine_ls_hydrogen_treatment constr
_refine_ls_matrix_type full
_refine_ls_number_parameters 256
_refine_ls_number_reflns 5725
_refine_ls_number_restraints 0
_refine_ls_restrained_S_all 1.002
_refine_ls_R_factor_all 0.0637
_refine_ls_R_factor_gt 0.0490
_refine_ls_shift/su_max 0.001
_refine_ls_shift/su_mean 0.000
_refine_ls_structure_factor_coef Fsqd
_refine_ls_weighting_details 'calc w=1/[\s^2^(Fo^2^)+(0.072P)^2^+0.306P] where P=(Fo^2^+2Fc^2^)/3'
_refine_ls_weighting_scheme calc
_refine_ls_wR_factor_gt 0.1314
_refine_ls_wR_factor_ref 0.1406
_reflns_number_gt 4559
_reflns_number_total 5725
_reflns_threshold_expression I>2\s(I)
_cod_data_source_file cg500284q_si_001.cif
_cod_data_source_block rac-2
_cod_depositor_comments 'Adding full bibliography for 4511390--4511397.cif.'
_cod_original_sg_symbol_H-M 'P 21/c'
_cod_database_code 4511393

loop_
_symmetry_equiv_pos_as_xyz
'x, y, z'
'-x, y+1/2, -z+1/2'
'-x, -y, -z'
'x, -y-1/2, z-1/2'

loop_
_atom_site_label
_atom_site_type_symbol
_atom_site_fract_x
_atom_site_fract_y
_atom_site_fract_z
_atom_site_U_iso_or_equiv
_atom_site_adp_type
_atom_site_occupancy
_atom_site_symmetry_multiplicity
_atom_site_calc_flag
_atom_site_refinement_flags
O1A O 0.3705(2) 0.10041(7) 0.35972(12) 0.0787(4) Uani 1 1 d .
O2A O 0.05669(16) 0.06328(5) 0.03714(9) 0.0568(3) Uani 1 1 d .
N1A N 0.24411(16) 0.08005(5) 0.18748(10) 0.0458(3) Uani 1 1 d .
H1A H 0.3435 0.0716 0.1532 0.055 Uiso 1 1 calc R
C2A C 0.2383(2) 0.09674(6) 0.29933(12) 0.0510(3) Uani 1 1 d .
C3A C 0.0397(2) 0.10759(6) 0.33129(12) 0.0500(3) Uani 1 1 d .
C4A C -0.0629(2) 0.09711(7) 0.21841(13) 0.0547(3) Uani 1 1 d .
H4A H -0.1544 0.0666 0.2274 0.066 Uiso 1 1 calc R
H4B H -0.1216 0.1332 0.1931 0.066 Uiso 1 1 calc R
C5A C 0.07812(19) 0.07796(5) 0.13527(11) 0.0417(3) Uani 1 1 d .
C6A C 0.02133(19) 0.17081(6) 0.37365(11) 0.0457(3) Uani 1 1 d .
C7A C 0.0799(2) 0.21692(7) 0.30484(15) 0.0544(3) Uani 1 1 d .
H7A H 0.1288 0.2084 0.2342 0.065 Uiso 1 1 calc R
C8A C 0.0668(3) 0.27519(8) 0.3394(2) 0.0727(5) Uani 1 1 d .
H8A H 0.1075 0.3055 0.2927 0.087 Uiso 1 1 calc R
C9A C -0.0070(3) 0.28797(10) 0.4435(2) 0.0860(7) Uani 1 1 d .
H9A H -0.0169 0.3271 0.4672 0.103 Uiso 1 1 calc R
C10A C -0.0659(3) 0.24311(12) 0.5124(2) 0.0820(7) Uani 1 1 d .
H10A H -0.1160 0.2521 0.5825 0.098 Uiso 1 1 calc R
C11A C -0.0515(2) 0.18465(9) 0.47859(14) 0.0631(4) Uani 1 1 d .
H11A H -0.0908 0.1546 0.5263 0.076 Uiso 1 1 calc R
C12A C -0.0113(4) 0.06048(10) 0.41940(19) 0.0929(8) Uani 1 1 d .
H12A H 0.0617 0.0657 0.4863 0.139 Uiso 1 1 calc R
H12B H 0.0095 0.0218 0.3885 0.139 Uiso 1 1 calc R
H12C H -0.1372 0.0645 0.4385 0.139 Uiso 1 1 calc R
O1B O 0.8483(2) 0.07553(7) 0.72092(11) 0.0762(4) Uani 1 1 d .
O2B O 0.56119(16) 0.06358(5) 1.05814(9) 0.0556(3) Uani 1 1 d .
N1B N 0.73584(16) 0.06681(5) 0.89962(10) 0.0455(3) Uani 1 1 d .
H1B H 0.8364 0.0575 0.9324 0.055 Uiso 1 1 calc R
C2B C 0.7225(2) 0.07844(7) 0.78504(13) 0.0506(3) Uani 1 1 d .
C3B C 0.5241(2) 0.09377(7) 0.75703(12) 0.0493(3) Uani 1 1 d .
C4B C 0.4294(2) 0.08660(8) 0.87284(14) 0.0568(4) Uani 1 1 d .
H4C H 0.3696 0.1231 0.8944 0.068 Uiso 1 1 calc R
H4D H 0.3395 0.0553 0.8693 0.068 Uiso 1 1 calc R
C5B C 0.57598(19) 0.07137(6) 0.95625(11) 0.0432(3) Uani 1 1 d .
C6B C 0.51628(18) 0.15756(6) 0.71451(11) 0.0436(3) Uani 1 1 d .
C7B C 0.4485(2) 0.17217(8) 0.60792(13) 0.0553(4) Uani 1 1 d .
H7B H 0.4088 0.1425 0.5591 0.066 Uiso 1 1 calc R
C8B C 0.4399(3) 0.23119(9) 0.57419(16) 0.0684(5) Uani 1 1 d .
H8B H 0.3932 0.2407 0.5031 0.082 Uiso 1 1 calc R
C9B C 0.4995(3) 0.27538(8) 0.64443(19) 0.0702(5) Uani 1 1 d .
H9B H 0.4939 0.3146 0.6209 0.084 Uiso 1 1 calc R
C10B C 0.5680(2) 0.26155(8) 0.75034(18) 0.0647(4) Uani 1 1 d .
H10B H 0.6083 0.2914 0.7984 0.078 Uiso 1 1 calc R
C11B C 0.5762(2) 0.20328(7) 0.78444(13) 0.0521(3) Uani 1 1 d .
H11B H 0.6229 0.1943 0.8558 0.063 Uiso 1 1 calc R
C12B C 0.4542(4) 0.04819(9) 0.67086(19) 0.0830(6) Uani 1 1 d .
H12D H 0.5250 0.0505 0.6030 0.124 Uiso 1 1 calc R
H12E H 0.3293 0.0563 0.6532 0.124 Uiso 1 1 calc R
H12F H 0.4644 0.0092 0.7025 0.124 Uiso 1 1 calc R

loop_
_atom_site_aniso_label
_atom_site_aniso_U_11
_atom_site_aniso_U_22
_atom_site_aniso_U_33
_atom_site_aniso_U_23
_atom_site_aniso_U_13
_atom_site_aniso_U_12
O1A 0.0766(9) 0.0928(10) 0.0663(7) -0.0284(7) -0.0324(7) 0.0283(7)
O2A 0.0554(6) 0.0680(7) 0.0469(5) -0.0119(5) -0.0104(5) 0.0045(5)
N1A 0.0440(6) 0.0478(6) 0.0455(6) -0.0059(5) -0.0063(5) 0.0055(5)
C2A 0.0623(9) 0.0447(7) 0.0457(7) -0.0057(5) -0.0124(6) 0.0101(6)
C3A 0.0623(9) 0.0485(7) 0.0392(6) -0.0002(5) 0.0035(6) -0.0041(6)
C4A 0.0478(7) 0.0618(9) 0.0544(8) -0.0111(7) -0.0001(6) -0.0049(7)
C5A 0.0467(7) 0.0362(6) 0.0423(6) -0.0017(5) -0.0063(5) -0.0011(5)
C6A 0.0427(6) 0.0519(7) 0.0425(6) -0.0052(5) 0.0023(5) 0.0005(5)
C7A 0.0485(8) 0.0520(8) 0.0628(9) 0.0026(6) 0.0038(7) 0.0013(6)
C8A 0.0591(10) 0.0500(8) 0.1088(16) 0.0000(9) -0.0174(10) 0.0000(7)
C9A 0.0681(12) 0.0698(12) 0.1196(19) -0.0431(13) -0.0308(12) 0.0220(10)
C10A 0.0627(10) 0.1065(17) 0.0767(12) -0.0454(12) -0.0064(10) 0.0207(11)
C11A 0.0546(8) 0.0863(12) 0.0486(8) -0.0135(8) 0.0075(7) 0.0014(8)
C12A 0.147(2) 0.0629(11) 0.0691(12) 0.0140(9) 0.0205(14) -0.0209(13)
O1B 0.0695(8) 0.1022(10) 0.0569(7) 0.0081(7) 0.0156(6) 0.0256(7)
O2B 0.0528(6) 0.0687(7) 0.0451(5) 0.0018(4) 0.0013(4) 0.0047(5)
N1B 0.0413(6) 0.0511(6) 0.0439(6) 0.0004(5) -0.0044(5) 0.0083(5)
C2B 0.0547(8) 0.0516(7) 0.0454(7) 0.0014(6) 0.0006(6) 0.0095(6)
C3B 0.0506(8) 0.0510(7) 0.0461(7) 0.0030(6) -0.0098(6) 0.0015(6)
C4B 0.0422(7) 0.0689(9) 0.0594(9) 0.0201(7) -0.0038(6) 0.0022(7)
C5B 0.0432(6) 0.0402(6) 0.0463(7) -0.0001(5) -0.0024(5) 0.0018(5)
C6B 0.0413(6) 0.0514(7) 0.0381(6) 0.0021(5) -0.0026(5) 0.0033(5)
C7B 0.0575(8) 0.0672(9) 0.0411(7) 0.0049(6) -0.0073(6) 0.0041(7)
C8B 0.0646(10) 0.0824(12) 0.0583(9) 0.0279(9) 0.0041(8) 0.0134(9)
C9B 0.0620(10) 0.0560(9) 0.0929(13) 0.0206(9) 0.0197(9) 0.0097(8)
C10B 0.0577(9) 0.0527(8) 0.0838(12) -0.0075(8) 0.0085(9) -0.0030(7)
C11B 0.0494(7) 0.0568(8) 0.0500(7) -0.0035(6) -0.0067(6) 0.0014(6)
C12B 0.1066(16) 0.0575(10) 0.0844(13) -0.0084(9) -0.0336(13) -0.0042(10)

loop_
_atom_type_symbol
_atom_type_description
_atom_type_scat_dispersion_real
_atom_type_scat_dispersion_imag
_atom_type_scat_source
C C 0.0033 0.0016 'International Tables Vol C Tables 4.2.6.8 and 6.1.1.4'
H H 0.0000 0.0000 'International Tables Vol C Tables 4.2.6.8 and 6.1.1.4'
N N 0.0061 0.0033 'International Tables Vol C Tables 4.2.6.8 and 6.1.1.4'
O O 0.0106 0.0060 'International Tables Vol C Tables 4.2.6.8 and 6.1.1.4'

loop_
_geom_angle_atom_site_label_1
_geom_angle_atom_site_label_2
_geom_angle_atom_site_label_3
_geom_angle
C5A N1A C2A 114.19(12)
C5A N1A H1A 122.9
C2A N1A H1A 122.9
O1A C2A N1A 123.84(16)
O1A C2A C3A 127.78(14)
N1A C2A C3A 108.37(12)
C6A C3A C2A 108.55(12)
C6A C3A C12A 113.96(14)
C2A C3A C12A 107.06(16)
C6A C3A C4A 112.52(13)
C2A C3A C4A 103.11(11)
C12A C3A C4A 110.88(15)
C5A C4A C3A 105.71(12)
C5A C4A H4A 110.6
C3A C4A H4A 110.6
C5A C4A H4B 110.6
C3A C4A H4B 110.6
H4A C4A H4B 108.7
O2A C5A N1A 123.41(13)
O2A C5A C4A 128.09(13)
N1A C5A C4A 108.50(12)
C11A C6A C7A 118.34(15)
C11A C6A C3A 122.74(14)
C7A C6A C3A 118.92(13)
C8A C7A C6A 121.27(17)
C8A C7A H7A 119.4
C6A C7A H7A 119.4
C9A C8A C7A 119.4(2)
C9A C8A H8A 120.3
C7A C8A H8A 120.3
C10A C9A C8A 120.11(18)
C10A C9A H9A 119.9
C8A C9A H9A 119.9
C9A C10A C11A 120.67(19)
C9A C10A H10A 119.7
C11A C10A H10A 119.7
C10A C11A C6A 120.16(19)
C10A C11A H11A 119.9
C6A C11A H11A 119.9
C3A C12A H12A 109.5
C3A C12A H12B 109.5
H12A C12A H12B 109.5
C3A C12A H12C 109.5
H12A C12A H12C 109.5
H12B C12A H12C 109.5
C5B N1B C2B 114.16(12)
C5B N1B H1B 122.9
C2B N1B H1B 122.9
O1B C2B N1B 123.74(15)
O1B C2B C3B 127.82(14)
N1B C2B C3B 108.42(12)
C6B C3B C12B 113.81(13)
C6B C3B C2B 108.53(12)
C12B C3B C2B 107.90(15)
C6B C3B C4B 111.88(13)
C12B C3B C4B 111.31(15)
C2B C3B C4B 102.71(11)
C5B C4B C3B 106.10(12)
C5B C4B H4C 110.5
C3B C4B H4C 110.5
C5B C4B H4D 110.5
C3B C4B H4D 110.5
H4C C4B H4D 108.7
O2B C5B N1B 123.69(13)
O2B C5B C4B 127.78(14)
N1B C5B C4B 108.53(12)
C7B C6B C11B 118.11(14)
C7B C6B C3B 122.27(13)
C11B C6B C3B 119.61(12)
C6B C7B C8B 120.08(16)
C6B C7B H7B 120.0
C8B C7B H7B 120.0
C9B C8B C7B 120.76(16)
C9B C8B H8B 119.6
C7B C8B H8B 119.6
C8B C9B C10B 119.84(16)
C8B C9B H9B 120.1
C10B C9B H9B 120.1
C11B C10B C9B 119.72(17)
C11B C10B H10B 120.1
C9B C10B H10B 120.1
C10B C11B C6B 121.49(15)
C10B C11B H11B 119.3
C6B C11B H11B 119.3
C3B C12B H12D 109.5
C3B C12B H12E 109.5
H12D C12B H12E 109.5
C3B C12B H12F 109.5
H12D C12B H12F 109.5
H12E C12B H12F 109.5

loop_
_geom_bond_atom_site_label_1
_geom_bond_atom_site_label_2
_geom_bond_distance
O1A C2A 1.2068(19)
O2A C5A 1.2139(16)
N1A C5A 1.3675(17)
N1A C2A 1.3734(19)
N1A H1A 0.8600
C2A C3A 1.533(2)
C3A C6A 1.520(2)
C3A C12A 1.536(2)
C3A C4A 1.546(2)
C4A C5A 1.497(2)
C4A H4A 0.9700
C4A H4B 0.9700
C6A C11A 1.388(2)
C6A C7A 1.391(2)
C7A C8A 1.382(2)
C7A H7A 0.9300
C8A C9A 1.377(3)
C8A H8A 0.9300
C9A C10A 1.371(4)
C9A H9A 0.9300
C10A C11A 1.384(3)
C10A H10A 0.9300
C11A H11A 0.9300
C12A H12A 0.9600
C12A H12B 0.9600
C12A H12C 0.9600
O1B C2B 1.201(2)
O2B C5B 1.2203(17)
N1B C5B 1.3615(18)
N1B C2B 1.3802(18)
N1B H1B 0.8600
C2B C3B 1.537(2)
C3B C6B 1.527(2)
C3B C12B 1.534(2)
C3B C4B 1.546(2)
C4B C5B 1.497(2)
C4B H4C 0.9700
C4B H4D 0.9700
C6B C7B 1.3905(19)
C6B C11B 1.392(2)
C7B C8B 1.393(3)
C7B H7B 0.9300
C8B C9B 1.368(3)
C8B H8B 0.9300
C9B C10B 1.381(3)
C9B H9B 0.9300
C10B C11B 1.378(2)
C10B H10B 0.9300
C11B H11B 0.9300
C12B H12D 0.9600
C12B H12E 0.9600
C12B H12F 0.9600

loop_
_geom_hbond_atom_site_label_D
_geom_hbond_atom_site_label_H
_geom_hbond_atom_site_label_A
_geom_hbond_site_symmetry_A
_geom_hbond_distance_DH
_geom_hbond_distance_HA
_geom_hbond_distance_DA
_geom_hbond_angle_DHA
_geom_hbond_publ_flag
N1A H1A O2B 1_554 0.86 1.97 2.823(2) 170 yes
N1B H1B O2A 1_656 0.86 2.04 2.862(2) 160 yes

loop_
_geom_torsion_atom_site_label_1
_geom_torsion_atom_site_label_2
_geom_torsion_atom_site_label_3
_geom_torsion_atom_site_label_4
_geom_torsion
C5A N1A C2A O1A 179.05(15)
C5A N1A C2A C3A 0.48(16)
O1A C2A C3A C6A 59.5(2)
N1A C2A C3A C6A -122.02(12)
O1A C2A C3A C12A -64.0(2)
N1A C2A C3A C12A 114.53(15)
O1A C2A C3A C4A 179.02(17)
N1A C2A C3A C4A -2.48(15)
C6A C3A C4A C5A 120.19(13)
C2A C3A C4A C5A 3.43(15)
C12A C3A C4A C5A -110.85(17)
C2A N1A C5A O2A -178.86(13)
C2A N1A C5A C4A 1.87(16)
C3A C4A C5A O2A 177.42(14)
C3A C4A C5A N1A -3.35(16)
C2A C3A C6A C11A -125.04(15)
C12A C3A C6A C11A -5.8(2)
C4A C3A C6A C11A 121.50(16)
C2A C3A C6A C7A 54.89(17)
C12A C3A C6A C7A 174.08(18)
C4A C3A C6A C7A -58.58(18)
C11A C6A C7A C8A 0.1(2)
C3A C6A C7A C8A -179.81(16)
C6A C7A C8A C9A -0.5(3)
C7A C8A C9A C10A 0.3(3)
C8A C9A C10A C11A 0.2(3)
C9A C10A C11A C6A -0.7(3)
C7A C6A C11A C10A 0.5(2)
C3A C6A C11A C10A -179.61(16)
C5B N1B C2B O1B -178.53(16)
C5B N1B C2B C3B 0.35(17)
O1B C2B C3B C6B -64.5(2)
N1B C2B C3B C6B 116.64(13)
O1B C2B C3B C12B 59.2(2)
N1B C2B C3B C12B -119.61(15)
O1B C2B C3B C4B 176.88(18)
N1B C2B C3B C4B -1.94(16)
C6B C3B C4B C5B -113.49(13)
C12B C3B C4B C5B 117.93(15)
C2B C3B C4B C5B 2.71(16)
C2B N1B C5B O2B -178.88(14)
C2B N1B C5B C4B 1.50(16)
C3B C4B C5B O2B 177.73(14)
C3B C4B C5B N1B -2.67(16)
C12B C3B C6B C7B 1.1(2)
C2B C3B C6B C7B 121.20(15)
C4B C3B C6B C7B -126.19(15)
C12B C3B C6B C11B -179.86(16)
C2B C3B C6B C11B -59.73(17)
C4B C3B C6B C11B 52.89(18)
C11B C6B C7B C8B -0.7(2)
C3B C6B C7B C8B 178.36(15)
C6B C7B C8B C9B 0.7(3)
C7B C8B C9B C10B -0.4(3)
C8B C9B C10B C11B 0.1(3)
C9B C10B C11B C6B -0.2(3)
C7B C6B C11B C10B 0.5(2)
C3B C6B C11B C10B -178.62(15)
